data_2012246
loop_
_publ_author_name
'Emmerling, Franziska'
'R\"ohr, Caroline'

_publ_section_title
;
 Alkaline metal oxoantimonates(III), <i>A</i>~3~[SbO~3~] (<i>A</i> = K
 or Cs)
;
_journal_issue 10
_journal_name_full 'Acta Crystallographica Section C'
_journal_page_first 1127
_journal_page_last 1128
_journal_paper_doi 10.1107/S0108270101006230
_journal_volume 57
_journal_year 2001
_chemical_formula_iupac 'K3 [Sb O3]'
_chemical_formula_sum 'K3 O3 Sb'
_chemical_formula_weight 287.05
_chemical_name_systematic
;
Tripotassium trioxoantimonate(III)
;
_space_group_IT_number 198
_symmetry_cell_setting cubic
_symmetry_space_group_name_Hall 'P 2ac 2ab 3'
_symmetry_space_group_name_H-M 'P 21 3'
_audit_creation_method SHELXL97
_cell_angle_alpha 90
_cell_angle_beta 90
_cell_angle_gamma 90
_cell_formula_units_Z 4
_cell_length_a 8.352(5)
_cell_length_b 8.352(5)
_cell_length_c 8.352(5)
_cell_measurement_reflns_used 25
_cell_measurement_temperature 293(2)
_cell_measurement_theta_max 29.3
_cell_measurement_theta_min 3.8
_cell_volume 582.6(6)
_computing_cell_refinement 'CAD-4 Software Query'
_computing_data_collection 'CAD-4 Software (Enraf-Nonius, 1989) Query'
_computing_data_reduction 'HELENA (Spek, 1996)'
_computing_molecular_graphics 'ORTEP (Johnson, 1968) and DRAWxtl (Finger & Kroeker, 1999)'
_computing_publication_material SHELXL97
_computing_structure_refinement 'SHELXL97 (Sheldrick, 1997)'
_diffrn_ambient_temperature 293(2)
_diffrn_measured_fraction_theta_full .996
_diffrn_measured_fraction_theta_max .996
_diffrn_measurement_device_type 'Enraf-Nonius CAD-4'
_diffrn_measurement_method \w/2\q
_diffrn_radiation_monochromator graphite
_diffrn_radiation_source 'fine-focus sealed tube'
_diffrn_radiation_type MoK\a
_diffrn_radiation_wavelength .71070
_diffrn_reflns_av_R_equivalents .090
_diffrn_reflns_av_sigmaI/netI .057
_diffrn_reflns_limit_h_max 10
_diffrn_reflns_limit_h_min 0
_diffrn_reflns_limit_k_max 10
_diffrn_reflns_limit_k_min -10
_diffrn_reflns_limit_l_max 0
_diffrn_reflns_limit_l_min -10
_diffrn_reflns_number 1510
_diffrn_reflns_theta_full 27.40
_diffrn_reflns_theta_max 27.40
_diffrn_reflns_theta_min 4.23
_diffrn_standards_decay_% 0
_diffrn_standards_interval_time 120
_diffrn_standards_number 3
_exptl_absorpt_coefficient_mu 6.774
_exptl_absorpt_correction_T_max .508
_exptl_absorpt_correction_T_min .497
_exptl_absorpt_correction_type '\y scan'
_exptl_absorpt_process_details '(North et al., 1968)'
_exptl_crystal_colour colourless
_exptl_crystal_density_diffrn 3.272
_exptl_crystal_density_method 'not measured'
_exptl_crystal_description prism
_exptl_crystal_F_000 528
_exptl_crystal_size_max .1
_exptl_crystal_size_mid .1
_exptl_crystal_size_min .1
_refine_diff_density_max .72
_refine_diff_density_min -1.03
_refine_ls_abs_structure_details 'Flack (1983), 189 Friedel pairs'
_refine_ls_abs_structure_Flack -.03(11)
_refine_ls_extinction_coef .0025(9)
_refine_ls_extinction_method 'SHELXL97 (Sheldrick, 1997)'
_refine_ls_goodness_of_fit_ref 1.043
_refine_ls_hydrogen_treatment none
_refine_ls_matrix_type full
_refine_ls_number_parameters 20
_refine_ls_number_reflns 455
_refine_ls_number_restraints 0
_refine_ls_restrained_S_all 1.043
_refine_ls_R_factor_all .045
_refine_ls_R_factor_gt .026
_refine_ls_shift/su_max <0.001
_refine_ls_shift/su_mean .000
_refine_ls_structure_factor_coef Fsqd
_refine_ls_weighting_details 'calc w = 1/[\s^2^(Fo^2^)+(0.0219P)^2^] where P=(Fo^2^+2Fc^2^)/3'
_refine_ls_weighting_scheme calc
_refine_ls_wR_factor_ref .054
_reflns_number_gt 377
_reflns_number_total 455
_reflns_threshold_expression I>2\s(I)
_cod_data_source_file br1326.cif
_cod_data_source_block I
_cod_original_cell_volume 582.7(5)
_cod_database_code 2012246
_cod_database_fobs_code 2012246

loop_
_symmetry_equiv_pos_as_xyz
'x, y, z'
'z, x, y'
'y, z, x'
'x+1/2, -y+1/2, -z'
'z+1/2, -x+1/2, -y'
'y+1/2, -z+1/2, -x'
'-x, y+1/2, -z+1/2'
'-z, x+1/2, -y+1/2'
'-y, z+1/2, -x+1/2'
'-x+1/2, -y, z+1/2'
'-z+1/2, -x, y+1/2'
'-y+1/2, -z, x+1/2'

loop_
_atom_site_label
_atom_site_fract_x
_atom_site_fract_y
_atom_site_fract_z
_atom_site_U_iso_or_equiv
_atom_site_adp_type
_atom_site_calc_flag
_atom_site_refinement_flags
_atom_site_occupancy
_atom_site_disorder_assembly
_atom_site_disorder_group
_atom_site_type_symbol
Sb .51456(4) .51456(4) .51456(4) .01377(18) Uani d S 1 . . Sb
K1 .7890(2) .7890(2) .7890(2) .0192(5) Uani d S 1 . . K
K2 .2839(2) .2839(2) .2839(2) .0177(5) Uani d S 1 . . K
K3 .02565(16) .02565(16) .02565(16) .0242(4) Uani d S 1 . . K
O1 .0051(5) .2108(4) .4391(4) .0206(8) Uani d . 1 . . O

loop_
_atom_site_aniso_label
_atom_site_aniso_U_11
_atom_site_aniso_U_22
_atom_site_aniso_U_33
_atom_site_aniso_U_12
_atom_site_aniso_U_13
_atom_site_aniso_U_23
Sb .01377(18) .01377(18) .01377(18) -.00078(16) -.00078(16) -.00078(16)
K1 .0192(5) .0192(5) .0192(5) .0025(8) .0025(8) .0025(8)
K2 .0177(5) .0177(5) .0177(5) -.0006(7) -.0006(7) -.0006(7)
K3 .0242(4) .0242(4) .0242(4) -.0008(5) -.0008(5) -.0008(5)
O1 .0165(19) .0179(17) .0274(17) -.003(2) -.0001(19) .0076(13)

loop_
_atom_type_symbol
_atom_type_description
_atom_type_scat_dispersion_real
_atom_type_scat_dispersion_imag
_atom_type_scat_source
K K .2009 .2494 'International Tables Vol C Tables 4.2.6.8 and 6.1.1.4'
Sb Sb -.5866 1.5461 'International Tables Vol C Tables 4.2.6.8 and 6.1.1.4'
O O .0106 .0060 'International Tables Vol C Tables 4.2.6.8 and 6.1.1.4'

loop_
_geom_angle_atom_site_label_1
_geom_angle_atom_site_label_2
_geom_angle_atom_site_label_3
_geom_angle_site_symmetry_1
_geom_angle_site_symmetry_3
_geom_angle
_geom_angle_publ_flag
O1 Sb O1 4_556 8_655 99.50(15) y
O1 Sb O1 4_556 12_565 99.50(15) ?
O1 Sb O1 8_655 12_565 99.51(15) ?

loop_
_geom_bond_atom_site_label_1
_geom_bond_atom_site_label_2
_geom_bond_site_symmetry_2
_geom_bond_distance
_geom_bond_publ_flag
Sb O1 4_556 1.923(4) y
Sb O1 8_655 1.923(4) ?
Sb O1 12_565 1.923(4) ?
K1 O1 5_556 2.758(5) y
K1 O1 9_655 2.758(5) n
K1 O1 10_565 2.758(5) n
K1 O1 7_656 2.922(5) y
K1 O1 6_566 2.922(5) n
K1 O1 11_665 2.922(5) n
K2 O1 2 2.734(4) y
K2 O1 3 2.734(4) n
K2 O1 . 2.734(4) n
K2 O1 4_556 2.961(5) y
K2 O1 12_565 2.961(5) n
K2 O1 8_655 2.961(5) n
K3 O1 7_545 2.659(4) y
K3 O1 11_554 2.659(4) n
K3 O1 6_455 2.659(4) n
O1 Sb 4_456 1.923(4) n
O1 K3 7 2.659(4) n
O1 K1 10_564 2.758(5) n
O1 K1 7_646 2.922(5) n
O1 K2 4_456 2.961(5) n
